data_4329147
loop_
_publ_author_name
'Sean K. Liew'
'S. M. Ibrahim Al-Rafia'
'James T. Goettel'
'Paul A. Lummis'
'Sean M. McDonald'
'Leah J. Miedema'
'Michael J. Ferguson'
'Robert McDonald'
'Eric Rivard'

_publ_contact_author_address
;
Department of Chemistry
University of Alberta
Edmonton
AB T6G 2G2
CANADA
;
_publ_contact_author_email ERIVARD@UALBERTA.CA
_publ_contact_author_name 'E. Rivard'
_publ_section_title
;
 Expanding the Steric Coverage Offered by Bis(amidosilyl) Chelates:
 Isolation of Low-Coordinate N-Heterocyclic Germylene Complexes
;
_journal_name_full 'Inorganic Chemistry'
_journal_page_first 5471
_journal_page_last 5480
_journal_paper_doi 10.1021/ic300495k
_journal_volume 51
_journal_year 2012
_chemical_formula_moiety 'C58 H78 Ge N2 Si4'
_chemical_formula_sum 'C58 H78 Ge N2 Si4'
_chemical_formula_weight 988.17
_chemical_name_common 12
_chemical_name_systematic
; 
 ? 
;
_space_group_IT_number 14
_symmetry_cell_setting monoclinic
_symmetry_space_group_name_Hall '-P 2yn'
_symmetry_space_group_name_H-M 'P 1 21/n 1'
_atom_sites_solution_hydrogens geom
_atom_sites_solution_primary direct
_atom_sites_solution_secondary difmap
_audit_creation_method SHELXL-97
_cell_angle_alpha 90.00
_cell_angle_beta 116.4250(10)
_cell_angle_gamma 90.00
_cell_formula_units_Z 4
_cell_length_a 18.6549(5)
_cell_length_b 16.2623(4)
_cell_length_c 21.0055(5)
_cell_measurement_reflns_used 9959
_cell_measurement_temperature 173(2)
_cell_measurement_theta_max 68.60
_cell_measurement_theta_min 2.64
_cell_volume 5706.7(3)
_computing_cell_refinement 'Bruker SAINT'
_computing_data_collection 'Bruker APEX2'
_computing_data_reduction 'Bruker SAINT'
_computing_molecular_graphics 'Bruker SHELXTL'
_computing_publication_material 'Bruker SHELXTL'
_computing_structure_refinement 'SHELXL-97 (Sheldrick, 2008)'
_computing_structure_solution 'SHELXS-97 (Sheldrick, 2008)'
_diffrn_ambient_temperature 173(2)
_diffrn_measured_fraction_theta_full 0.995
_diffrn_measured_fraction_theta_max 0.976
_diffrn_measurement_device_type 'Bruker APEX-II CCD'
_diffrn_measurement_method '\w scans'
_diffrn_radiation_monochromator graphite
_diffrn_radiation_source 'fine-focus sealed tube'
_diffrn_radiation_type CuK\a
_diffrn_radiation_wavelength 1.54178
_diffrn_reflns_av_R_equivalents 0.0317
_diffrn_reflns_av_sigmaI/netI 0.0365
_diffrn_reflns_limit_h_max 20
_diffrn_reflns_limit_h_min -22
_diffrn_reflns_limit_k_max 19
_diffrn_reflns_limit_k_min -19
_diffrn_reflns_limit_l_max 25
_diffrn_reflns_limit_l_min -25
_diffrn_reflns_number 28066
_diffrn_reflns_theta_full 67.80
_diffrn_reflns_theta_max 69.44
_diffrn_reflns_theta_min 2.64
_exptl_absorpt_coefficient_mu 1.800
_exptl_absorpt_correction_T_max 0.6939
_exptl_absorpt_correction_T_min 0.5381
_exptl_absorpt_correction_type numerical
_exptl_absorpt_process_details 'SADABS (Sheldrick, 2008)'
_exptl_crystal_colour colourless
_exptl_crystal_density_diffrn 1.150
_exptl_crystal_description fragment
_exptl_crystal_F_000 2112
_exptl_crystal_size_max 0.39
_exptl_crystal_size_mid 0.31
_exptl_crystal_size_min 0.22
_refine_diff_density_max 0.846
_refine_diff_density_min -1.623
_refine_diff_density_rms 0.095
_refine_ls_extinction_method none
_refine_ls_goodness_of_fit_ref 1.053
_refine_ls_hydrogen_treatment constr
_refine_ls_matrix_type full
_refine_ls_number_parameters 694
_refine_ls_number_reflns 10446
_refine_ls_number_restraints 9
_refine_ls_restrained_S_all 1.053
_refine_ls_R_factor_all 0.0811
_refine_ls_R_factor_gt 0.0675
_refine_ls_shift/su_max 0.008
_refine_ls_shift/su_mean 0.000
_refine_ls_structure_factor_coef Fsqd
_refine_ls_weighting_details 'calc w=1/[\s^2^(Fo^2^)+(0.0900P)^2^+6.8177P] where P=(Fo^2^+2Fc^2^)/3'
_refine_ls_weighting_scheme calc
_refine_ls_wR_factor_gt 0.1791
_refine_ls_wR_factor_ref 0.1928
_reflns_number_gt 8581
_reflns_number_total 10446
_reflns_threshold_expression I>2\s(I)
_cod_data_source_file ic300495k_si_001_6.cif
_cod_data_source_block riv1194
_cod_original_cell_volume 5706.7(2)
_cod_database_code 4329147

loop_
_symmetry_equiv_pos_as_xyz
'x, y, z'
'-x+1/2, y+1/2, -z+1/2'
'-x, -y, -z'
'x-1/2, -y-1/2, z-1/2'

loop_
_atom_site_label
_atom_site_type_symbol
_atom_site_fract_x
_atom_site_fract_y
_atom_site_fract_z
_atom_site_U_iso_or_equiv
_atom_site_adp_type
_atom_site_occupancy
_atom_site_symmetry_multiplicity
_atom_site_calc_flag
_atom_site_refinement_flags
_atom_site_disorder_assembly
_atom_site_disorder_group
Ge Ge 0.41708(3) 0.39157(3) 0.21895(3) 0.0856(2) Uani 1 1 d . . .
Si1 Si 0.56272(5) 0.50469(6) 0.31084(6) 0.0510(2) Uani 1 1 d . . .
Si2 Si 0.49440(6) 0.55198(6) 0.19374(6) 0.0538(3) Uani 1 1 d . . .
Si3 Si 0.52141(5) 0.34144(6) 0.36759(5) 0.0477(2) Uani 1 1 d . . .
Si4 Si 0.34319(5) 0.46442(6) 0.07414(5) 0.0492(2) Uani 1 1 d . . .
N1 N 0.50727(16) 0.41600(18) 0.30420(16) 0.0518(7) Uani 1 1 d . A .
N2 N 0.42041(17) 0.47659(18) 0.15926(17) 0.0561(7) Uani 1 1 d . B .
C1 C 0.5586(3) 0.5773(3) 0.3785(3) 0.0803(13) Uani 1 1 d . . .
H1A H 0.5882 0.5539 0.4261 0.096 Uiso 1 1 calc R . .
H1B H 0.5027 0.5861 0.3688 0.096 Uiso 1 1 calc R . .
H1C H 0.5826 0.6300 0.3759 0.096 Uiso 1 1 calc R . .
C2 C 0.6699(2) 0.4803(3) 0.3371(3) 0.0796(13) Uani 1 1 d . . .
H2A H 0.6954 0.4609 0.3864 0.096 Uiso 1 1 calc R . .
H2B H 0.6973 0.5298 0.3328 0.096 Uiso 1 1 calc R . .
H2C H 0.6732 0.4373 0.3058 0.096 Uiso 1 1 calc R . .
C3 C 0.5594(3) 0.5569(4) 0.1477(3) 0.0969(17) Uani 1 1 d . . .
H3A H 0.5281 0.5769 0.0990 0.116 Uiso 1 1 calc R . .
H3B H 0.5802 0.5019 0.1464 0.116 Uiso 1 1 calc R . .
H3C H 0.6041 0.5945 0.1734 0.116 Uiso 1 1 calc R . .
C4 C 0.4484(3) 0.6554(3) 0.1867(3) 0.0901(15) Uani 1 1 d . . .
H4A H 0.4208 0.6717 0.1366 0.108 Uiso 1 1 calc R . .
H4B H 0.4903 0.6956 0.2132 0.108 Uiso 1 1 calc R . .
H4C H 0.4099 0.6532 0.2067 0.108 Uiso 1 1 calc R . .
C11 C 0.6038(2) 0.3613(2) 0.45849(19) 0.0516(8) Uani 1 1 d . A .
C12 C 0.6821(2) 0.3370(2) 0.4771(2) 0.0536(8) Uani 1 1 d . . .
H12 H 0.6953 0.3161 0.4414 0.064 Uiso 1 1 calc R A .
C13 C 0.7414(2) 0.3424(3) 0.5464(2) 0.0659(10) Uani 1 1 d . A .
H13 H 0.7944 0.3257 0.5571 0.079 Uiso 1 1 calc R . .
C14 C 0.7251(3) 0.3715(4) 0.6003(2) 0.0830(14) Uani 1 1 d . . .
C15 C 0.6481(3) 0.3946(4) 0.5834(3) 0.104(2) Uani 1 1 d . A .
H15 H 0.6351 0.4136 0.6197 0.125 Uiso 1 1 calc R . .
C16 C 0.5890(3) 0.3904(3) 0.5137(3) 0.0813(14) Uani 1 1 d . . .
H16 H 0.5364 0.4081 0.5034 0.098 Uiso 1 1 calc R A .
C17 C 0.7877(4) 0.3753(6) 0.6782(3) 0.127(3) Uani 1 1 d . A .
H17 H 0.7775 0.4305 0.6935 0.152 Uiso 1 1 calc R . .
C18 C 0.8685(4) 0.3818(5) 0.6902(3) 0.124(2) Uani 1 1 d . . .
H18A H 0.8727 0.4232 0.6582 0.149 Uiso 1 1 calc R A .
H18B H 0.8868 0.3285 0.6812 0.149 Uiso 1 1 calc R . .
H18C H 0.9019 0.3982 0.7396 0.149 Uiso 1 1 calc R . .
C19 C 0.7682(5) 0.3197(5) 0.7223(4) 0.150(3) Uani 1 1 d . . .
H19A H 0.8074 0.3262 0.7721 0.180 Uiso 1 1 calc R A .
H19B H 0.7693 0.2629 0.7073 0.180 Uiso 1 1 calc R . .
H19C H 0.7146 0.3325 0.7173 0.180 Uiso 1 1 calc R . .
C21A C 0.5501(8) 0.2431(8) 0.3359(8) 0.0469(11) Uani 0.55 1 d PG A 1
C22A C 0.5553(8) 0.2415(8) 0.2719(7) 0.061(4) Uani 0.55 1 d PG A 1
H22A H 0.5434 0.2896 0.2433 0.073 Uiso 0.55 1 calc PR A 1
C23A C 0.5780(7) 0.1697(10) 0.2499(5) 0.066(3) Uani 0.55 1 d PG A 1
H23A H 0.5816 0.1687 0.2061 0.079 Uiso 0.55 1 calc PR A 1
C24A C 0.5955(8) 0.0994(8) 0.2917(6) 0.072(4) Uani 0.55 1 d PG A 1
C25A C 0.5902(8) 0.1010(7) 0.3557(7) 0.060(3) Uani 0.55 1 d PG A 1
H25A H 0.6021 0.0529 0.3843 0.072 Uiso 0.55 1 calc PR A 1
C26A C 0.5675(7) 0.1728(9) 0.3778(6) 0.045(3) Uani 0.55 1 d PG A 1
H26A H 0.5640 0.1738 0.4215 0.054 Uiso 0.55 1 calc PR A 1
C27A C 0.6144(6) 0.0182(6) 0.2591(6) 0.064(2) Uani 0.55 1 d P A 1
H27A H 0.5917 0.0252 0.2064 0.077 Uiso 0.55 1 calc PR A 1
C28A C 0.7060(13) 0.012(3) 0.2897(13) 0.081(5) Uani 0.55 1 d P A 1
H28A H 0.7198 -0.0337 0.2666 0.098 Uiso 0.55 1 calc PR A 1
H28B H 0.7289 0.0014 0.3410 0.098 Uiso 0.55 1 calc PR A 1
H28C H 0.7275 0.0632 0.2812 0.098 Uiso 0.55 1 calc PR A 1
C29A C 0.5796(13) -0.0598(15) 0.2741(15) 0.105(8) Uani 0.55 1 d P A 1
H29A H 0.5889 -0.1060 0.2488 0.126 Uiso 0.55 1 calc PR A 1
H29B H 0.5220 -0.0527 0.2579 0.126 Uiso 0.55 1 calc PR A 1
H29C H 0.6056 -0.0709 0.3253 0.126 Uiso 0.55 1 calc PR A 1
C21B C 0.5475(10) 0.2379(10) 0.3396(10) 0.0469(11) Uani 0.45 1 d PG A 2
C22B C 0.5757(9) 0.2367(8) 0.2885(8) 0.041(3) Uani 0.45 1 d PG A 2
H22B H 0.5765 0.2859 0.2645 0.049 Uiso 0.45 1 calc PR A 2
C23B C 0.6025(7) 0.1635(10) 0.2725(6) 0.058(3) Uani 0.45 1 d PG A 2
H23B H 0.6218 0.1627 0.2375 0.069 Uiso 0.45 1 calc PR A 2
C24B C 0.6012(8) 0.0914(8) 0.3076(8) 0.072(6) Uani 0.45 1 d PG A 2
C25B C 0.5731(9) 0.0926(9) 0.3587(8) 0.053(3) Uani 0.45 1 d PG A 2
H25B H 0.5722 0.0434 0.3827 0.064 Uiso 0.45 1 calc PR A 2
C26B C 0.5462(9) 0.1658(12) 0.3747(8) 0.056(4) Uani 0.45 1 d PG A 2
H26B H 0.5269 0.1666 0.4097 0.067 Uiso 0.45 1 calc PR A 2
C27B C 0.6360(7) 0.0095(7) 0.2992(7) 0.063(3) Uani 0.45 1 d PD A 2
H27B H 0.6629 -0.0187 0.3463 0.075 Uiso 0.45 1 calc PR A 2
C28B C 0.6939(17) 0.017(4) 0.2668(17) 0.081(5) Uani 0.45 1 d PD A 2
H28D H 0.7412 0.0482 0.2992 0.098 Uiso 0.45 1 calc PR A 2
H28E H 0.6678 0.0462 0.2213 0.098 Uiso 0.45 1 calc PR A 2
H28F H 0.7102 -0.0377 0.2591 0.098 Uiso 0.45 1 calc PR A 2
C29B C 0.5640(16) -0.040(2) 0.2500(18) 0.105(8) Uani 0.45 1 d PD A 2
H29D H 0.5809 -0.0955 0.2449 0.126 Uiso 0.45 1 calc PR A 2
H29E H 0.5389 -0.0131 0.2033 0.126 Uiso 0.45 1 calc PR A 2
H29F H 0.5254 -0.0428 0.2698 0.126 Uiso 0.45 1 calc PR A 2
C31A C 0.4301(4) 0.3327(7) 0.3832(5) 0.0476(12) Uani 0.60 1 d P A 1
C32A C 0.3954(5) 0.2619(5) 0.3947(4) 0.056(2) Uani 0.60 1 d P A 1
H32A H 0.4203 0.2104 0.3965 0.068 Uiso 0.60 1 calc PR A 1
C33A C 0.3265(6) 0.2633(6) 0.4035(5) 0.068(3) Uani 0.60 1 d P A 1
H33A H 0.3054 0.2130 0.4110 0.082 Uiso 0.60 1 calc PR A 1
C34A C 0.2868(5) 0.3365(7) 0.4019(6) 0.0576(14) Uani 0.60 1 d P A 1
C35A C 0.3204(4) 0.4056(4) 0.3918(5) 0.0662(18) Uani 0.60 1 d P A 1
H35A H 0.2965 0.4571 0.3920 0.079 Uiso 0.60 1 calc PR A 1
C36A C 0.3882(4) 0.4044(4) 0.3813(5) 0.069(2) Uani 0.60 1 d P A 1
H36A H 0.4073 0.4551 0.3722 0.083 Uiso 0.60 1 calc PR A 1
C31B C 0.4207(5) 0.3364(8) 0.3701(7) 0.0476(12) Uani 0.40 1 d PG A 2
C32B C 0.4171(6) 0.2866(8) 0.4224(6) 0.076(5) Uani 0.40 1 d PG A 2
H32B H 0.4617 0.2534 0.4513 0.092 Uiso 0.40 1 calc PR A 2
C33B C 0.3483(7) 0.2855(8) 0.4324(6) 0.083(6) Uani 0.40 1 d PG A 2
H33B H 0.3459 0.2515 0.4682 0.100 Uiso 0.40 1 calc PR A 2
C34B C 0.2831(6) 0.3341(9) 0.3901(7) 0.0576(14) Uani 0.40 1 d PG A 2
C35B C 0.2867(5) 0.3838(6) 0.3378(6) 0.074(3) Uani 0.40 1 d PG A 2
H35B H 0.2421 0.4170 0.3089 0.088 Uiso 0.40 1 calc PR A 2
C36B C 0.3555(5) 0.3850(6) 0.3278(5) 0.068(3) Uani 0.40 1 d PG A 2
H36B H 0.3579 0.4190 0.2920 0.082 Uiso 0.40 1 calc PR A 2
C37 C 0.2083(2) 0.3386(3) 0.4052(3) 0.0720(11) Uani 1 1 d D . .
H37 H 0.1998 0.2835 0.4218 0.086 Uiso 1 1 calc R A 1
C38 C 0.2129(4) 0.4018(5) 0.4599(4) 0.114(2) Uani 1 1 d D A .
H38A H 0.1622 0.4028 0.4632 0.137 Uiso 1 1 calc R . .
H38B H 0.2231 0.4562 0.4456 0.137 Uiso 1 1 calc R . .
H38C H 0.2565 0.3873 0.5063 0.137 Uiso 1 1 calc R . .
C39 C 0.1368(3) 0.3567(4) 0.3353(3) 0.0974(17) Uani 1 1 d D A .
H39A H 0.0883 0.3584 0.3423 0.117 Uiso 1 1 calc R . .
H39B H 0.1315 0.3135 0.3009 0.117 Uiso 1 1 calc R . .
H39C H 0.1442 0.4100 0.3172 0.117 Uiso 1 1 calc R . .
C41A C 0.3209(8) 0.5571(8) 0.0109(7) 0.0491(19) Uani 0.65 1 d PG B 1
C42A C 0.3675(6) 0.5704(7) -0.0245(6) 0.061(2) Uani 0.65 1 d PG B 1
H42A H 0.4107 0.5344 -0.0169 0.073 Uiso 0.65 1 calc PR B 1
C43A C 0.3510(4) 0.6364(7) -0.0710(5) 0.072(3) Uani 0.65 1 d PG B 1
H43A H 0.3829 0.6455 -0.0952 0.086 Uiso 0.65 1 calc PR B 1
C44A C 0.2878(4) 0.6891(5) -0.0821(4) 0.057(3) Uani 0.65 1 d PG B 1
C45A C 0.2412(5) 0.6758(6) -0.0468(5) 0.058(2) Uani 0.65 1 d PG B 1
H45A H 0.1980 0.7117 -0.0544 0.069 Uiso 0.65 1 calc PR B 1
C46A C 0.2577(7) 0.6098(9) -0.0003(7) 0.056(2) Uani 0.65 1 d PG B 1
H46A H 0.2258 0.6007 0.0239 0.067 Uiso 0.65 1 calc PR B 1
C47A C 0.2661(6) 0.7634(7) -0.1349(5) 0.083(3) Uani 0.65 1 d P B 1
H47A H 0.2187 0.7932 -0.1359 0.099 Uiso 0.65 1 calc PR B 1
C48A C 0.2478(13) 0.7352(14) -0.2108(8) 0.191(10) Uani 0.65 1 d P B 1
H48A H 0.2301 0.7825 -0.2431 0.230 Uiso 0.65 1 calc PR B 1
H48B H 0.2054 0.6936 -0.2267 0.230 Uiso 0.65 1 calc PR B 1
H48C H 0.2962 0.7117 -0.2107 0.230 Uiso 0.65 1 calc PR B 1
C49A C 0.3366(8) 0.8236(8) -0.1146(8) 0.092(3) Uani 0.65 1 d P B 1
H49A H 0.3466 0.8514 -0.0700 0.110 Uiso 0.65 1 calc PR B 1
H49B H 0.3235 0.8646 -0.1523 0.110 Uiso 0.65 1 calc PR B 1
H49C H 0.3846 0.7932 -0.1085 0.110 Uiso 0.65 1 calc PR B 1
C41B C 0.3361(17) 0.5542(17) 0.0173(14) 0.0491(19) Uani 0.35 1 d PG B 2
C42B C 0.3899(13) 0.5595(14) -0.0118(13) 0.086(7) Uani 0.35 1 d PG B 2
H42B H 0.4338 0.5226 0.0033 0.103 Uiso 0.35 1 calc PR B 2
C43B C 0.3794(10) 0.6188(13) -0.0628(11) 0.079(6) Uani 0.35 1 d PG B 2
H43B H 0.4161 0.6225 -0.0827 0.095 Uiso 0.35 1 calc PR B 2
C44B C 0.3151(10) 0.6729(10) -0.0849(8) 0.074(8) Uani 0.35 1 d PG B 2
C45B C 0.2612(10) 0.6676(12) -0.0558(10) 0.061(5) Uani 0.35 1 d PG B 2
H45B H 0.2173 0.7046 -0.0708 0.074 Uiso 0.35 1 calc PR B 2
C46B C 0.2718(15) 0.6083(18) -0.0048(14) 0.056(5) Uani 0.35 1 d PG B 2
H46B H 0.2350 0.6047 0.0151 0.068 Uiso 0.35 1 calc PR B 2
C47B C 0.3021(14) 0.7431(9) -0.1412(9) 0.082(5) Uani 0.35 1 d PD B 2
H47B H 0.3421 0.7360 -0.1603 0.098 Uiso 0.35 1 calc PR B 2
C48B C 0.219(2) 0.736(2) -0.2020(16) 0.191(10) Uani 0.35 1 d PD B 2
H48D H 0.2139 0.7726 -0.2408 0.230 Uiso 0.35 1 calc PR B 2
H48E H 0.1791 0.7522 -0.1853 0.230 Uiso 0.35 1 calc PR B 2
H48F H 0.2087 0.6793 -0.2191 0.230 Uiso 0.35 1 calc PR B 2
C49B C 0.3126(18) 0.8271(13) -0.1077(18) 0.092(3) Uani 0.35 1 d PD B 2
H49D H 0.3146 0.8687 -0.1406 0.110 Uiso 0.35 1 calc PR B 2
H49E H 0.3627 0.8284 -0.0635 0.110 Uiso 0.35 1 calc PR B 2
H49F H 0.2675 0.8387 -0.0971 0.110 Uiso 0.35 1 calc PR B 2
C51 C 0.24994(19) 0.4438(2) 0.08471(17) 0.0468(7) Uani 1 1 d . B .
C52 C 0.2033(2) 0.3737(2) 0.0566(2) 0.0535(8) Uani 1 1 d . . .
H52 H 0.2168 0.3371 0.0284 0.064 Uiso 1 1 calc R B .
C53 C 0.1376(2) 0.3559(2) 0.0689(2) 0.0575(9) Uani 1 1 d . B .
H53 H 0.1086 0.3064 0.0505 0.069 Uiso 1 1 calc R . .
C54 C 0.1137(2) 0.4088(2) 0.10733(18) 0.0535(8) Uani 1 1 d . . .
C55 C 0.1595(2) 0.4789(2) 0.1348(2) 0.0599(9) Uani 1 1 d . B .
H55 H 0.1446 0.5165 0.1615 0.072 Uiso 1 1 calc R . .
C56 C 0.2259(2) 0.4953(2) 0.1245(2) 0.0564(9) Uani 1 1 d . . .
H56 H 0.2564 0.5433 0.1452 0.068 Uiso 1 1 calc R B .
C57 C 0.0397(3) 0.3920(3) 0.1172(2) 0.0670(10) Uani 1 1 d . B .
H57 H 0.0430 0.4261 0.1581 0.080 Uiso 1 1 calc R . .
C58 C 0.0308(4) 0.3030(4) 0.1336(3) 0.0988(17) Uani 1 1 d . . .
H58A H -0.0183 0.2966 0.1393 0.119 Uiso 1 1 calc R B .
H58B H 0.0770 0.2866 0.1776 0.119 Uiso 1 1 calc R . .
H58C H 0.0277 0.2681 0.0944 0.119 Uiso 1 1 calc R . .
C59 C -0.0350(3) 0.4176(4) 0.0517(3) 0.0819(13) Uani 1 1 d . . .
H59A H -0.0823 0.4061 0.0590 0.098 Uiso 1 1 calc R B .
H59B H -0.0383 0.3866 0.0104 0.098 Uiso 1 1 calc R . .
H59C H -0.0325 0.4766 0.0433 0.098 Uiso 1 1 calc R . .
C61 C 0.3636(2) 0.3733(2) 0.0295(2) 0.0566(9) Uani 1 1 d . B .
C62 C 0.4272(2) 0.3194(3) 0.0651(3) 0.0844(15) Uani 1 1 d . . .
H62 H 0.4648 0.3309 0.1127 0.101 Uiso 1 1 calc R B .
C63 C 0.4365(3) 0.2491(3) 0.0319(3) 0.0954(17) Uani 1 1 d . B .
H63 H 0.4796 0.2128 0.0578 0.114 Uiso 1 1 calc R . .
C64 C 0.3845(3) 0.2306(3) -0.0378(3) 0.0745(12) Uani 1 1 d . . .
C65 C 0.3213(3) 0.2829(3) -0.0733(2) 0.0670(10) Uani 1 1 d . B .
H65 H 0.2842 0.2708 -0.1210 0.080 Uiso 1 1 calc R . .
C66 C 0.3109(2) 0.3528(3) -0.0409(2) 0.0610(9) Uani 1 1 d . . .
H66 H 0.2667 0.3879 -0.0669 0.073 Uiso 1 1 calc R B .
C67 C 0.3953(3) 0.1535(3) -0.0742(4) 0.0947(16) Uani 1 1 d . B .
H67 H 0.3479 0.1497 -0.1218 0.114 Uiso 1 1 calc R . .
C68 C 0.3961(4) 0.0770(4) -0.0337(4) 0.118(2) Uani 1 1 d . . .
H68A H 0.4030 0.0287 -0.0583 0.141 Uiso 1 1 calc R B .
H68B H 0.3453 0.0725 -0.0306 0.141 Uiso 1 1 calc R . .
H68C H 0.4404 0.0799 0.0143 0.141 Uiso 1 1 calc R . .
C69 C 0.4677(5) 0.1614(5) -0.0866(5) 0.154(3) Uani 1 1 d . . .
H69A H 0.4740 0.1115 -0.1098 0.185 Uiso 1 1 calc R B .
H69B H 0.5151 0.1688 -0.0410 0.185 Uiso 1 1 calc R . .
H69C H 0.4616 0.2091 -0.1172 0.185 Uiso 1 1 calc R . .

loop_
_atom_site_aniso_label
_atom_site_aniso_U_11
_atom_site_aniso_U_22
_atom_site_aniso_U_33
_atom_site_aniso_U_23
_atom_site_aniso_U_13
_atom_site_aniso_U_12
Ge 0.0608(3) 0.0609(3) 0.0838(4) 0.0236(3) -0.0140(3) -0.0218(2)
Si1 0.0387(4) 0.0501(5) 0.0603(6) -0.0057(4) 0.0183(4) -0.0066(4)
Si2 0.0470(5) 0.0464(5) 0.0637(6) -0.0022(4) 0.0207(5) -0.0066(4)
Si3 0.0395(4) 0.0487(5) 0.0510(5) -0.0025(4) 0.0164(4) -0.0002(4)
Si4 0.0408(4) 0.0477(5) 0.0527(5) -0.0001(4) 0.0150(4) 0.0004(4)
N1 0.0382(14) 0.0478(15) 0.0595(17) 0.0016(13) 0.0128(13) -0.0009(11)
N2 0.0425(15) 0.0489(16) 0.0612(18) 0.0040(13) 0.0090(13) -0.0031(12)
C1 0.098(3) 0.064(3) 0.082(3) -0.017(2) 0.042(3) -0.018(2)
C2 0.043(2) 0.099(3) 0.091(3) 0.012(3) 0.024(2) -0.003(2)
C3 0.072(3) 0.138(5) 0.086(3) -0.005(3) 0.040(3) -0.025(3)
C4 0.096(4) 0.053(2) 0.097(4) 0.002(2) 0.021(3) 0.006(2)
C11 0.0445(17) 0.055(2) 0.0515(19) -0.0073(15) 0.0177(15) -0.0029(15)
C12 0.0487(18) 0.055(2) 0.054(2) 0.0016(16) 0.0192(16) 0.0023(15)
C13 0.050(2) 0.069(2) 0.064(2) 0.0068(19) 0.0127(18) -0.0006(18)
C14 0.067(3) 0.113(4) 0.056(3) -0.015(3) 0.016(2) -0.021(3)
C15 0.071(3) 0.168(6) 0.074(3) -0.053(4) 0.031(3) -0.028(3)
C16 0.053(2) 0.112(4) 0.074(3) -0.038(3) 0.023(2) -0.007(2)
C17 0.101(5) 0.188(8) 0.058(3) -0.011(4) 0.006(3) -0.028(5)
C18 0.084(4) 0.133(5) 0.092(4) 0.008(4) -0.018(3) -0.004(4)
C19 0.167(8) 0.157(7) 0.084(4) 0.028(5) 0.017(5) -0.025(6)
C21A 0.0390(17) 0.050(2) 0.046(2) 0.0005(17) 0.0130(15) -0.0005(16)
C22A 0.054(8) 0.072(6) 0.051(8) 0.009(5) 0.018(7) 0.013(5)
C23A 0.064(7) 0.070(6) 0.067(8) 0.005(6) 0.033(7) 0.013(5)
C24A 0.069(8) 0.081(12) 0.087(7) -0.026(7) 0.054(6) -0.003(7)
C25A 0.042(6) 0.051(6) 0.098(8) 0.021(5) 0.040(5) 0.000(4)
C26A 0.036(6) 0.051(5) 0.048(4) 0.007(4) 0.018(4) -0.002(5)
C27A 0.066(5) 0.063(5) 0.063(5) -0.002(5) 0.028(5) 0.009(4)
C28A 0.079(7) 0.074(7) 0.105(16) -0.003(13) 0.054(10) 0.015(7)
C29A 0.104(9) 0.069(13) 0.164(19) -0.040(13) 0.079(10) -0.010(10)
C21B 0.0390(17) 0.050(2) 0.046(2) 0.0005(17) 0.0130(15) -0.0005(16)
C22B 0.038(7) 0.045(5) 0.034(6) 0.016(4) 0.011(6) 0.009(4)
C23B 0.066(9) 0.058(7) 0.056(8) 0.010(6) 0.033(7) 0.009(6)
C24B 0.043(7) 0.033(7) 0.143(15) 0.025(9) 0.046(9) 0.004(5)
C25B 0.044(8) 0.051(6) 0.064(7) 0.008(5) 0.024(5) -0.010(5)
C26B 0.047(10) 0.058(6) 0.063(7) -0.005(5) 0.024(6) -0.021(6)
C27B 0.066(6) 0.055(5) 0.063(6) 0.001(5) 0.025(6) 0.012(4)
C28B 0.079(7) 0.074(7) 0.105(16) -0.003(13) 0.054(10) 0.015(7)
C29B 0.104(9) 0.069(13) 0.164(19) -0.040(13) 0.079(10) -0.010(10)
C31A 0.038(2) 0.057(2) 0.040(4) -0.001(2) 0.010(2) 0.0011(18)
C32A 0.055(5) 0.058(4) 0.058(5) 0.008(4) 0.027(4) 0.001(3)
C33A 0.069(6) 0.069(5) 0.071(6) 0.010(4) 0.035(5) -0.009(4)
C34A 0.050(2) 0.062(2) 0.060(4) 0.000(2) 0.024(2) -0.0040(18)
C35A 0.055(4) 0.056(4) 0.096(6) 0.006(4) 0.041(4) 0.006(3)
C36A 0.053(4) 0.048(4) 0.115(7) 0.009(4) 0.046(4) -0.002(3)
C31B 0.038(2) 0.057(2) 0.040(4) -0.001(2) 0.010(2) 0.0011(18)
C32B 0.036(6) 0.126(14) 0.059(9) 0.048(9) 0.014(6) 0.021(7)
C33B 0.060(8) 0.122(15) 0.069(10) 0.048(10) 0.030(8) 0.013(8)
C34B 0.050(2) 0.062(2) 0.060(4) 0.000(2) 0.024(2) -0.0040(18)
C35B 0.066(7) 0.073(7) 0.091(9) 0.025(7) 0.043(7) 0.019(6)
C36B 0.061(6) 0.059(6) 0.088(8) 0.018(6) 0.036(6) 0.016(5)
C37 0.057(2) 0.076(3) 0.089(3) 0.012(2) 0.038(2) -0.004(2)
C38 0.111(5) 0.146(6) 0.118(5) -0.027(4) 0.079(4) -0.025(4)
C39 0.056(3) 0.102(4) 0.120(5) 0.014(3) 0.026(3) -0.005(3)
C41A 0.039(6) 0.052(2) 0.048(3) -0.0011(18) 0.012(4) -0.001(3)
C42A 0.050(5) 0.074(5) 0.059(4) 0.018(4) 0.024(4) 0.020(4)
C43A 0.068(7) 0.077(8) 0.082(6) 0.021(5) 0.044(5) 0.017(6)
C44A 0.060(5) 0.057(4) 0.047(5) 0.004(4) 0.018(4) -0.001(4)
C45A 0.051(4) 0.059(4) 0.063(6) 0.000(4) 0.024(4) 0.009(3)
C46A 0.049(4) 0.059(5) 0.055(5) 0.011(4) 0.019(4) 0.007(4)
C47A 0.075(5) 0.090(7) 0.077(6) 0.017(5) 0.029(4) -0.009(5)
C48A 0.271(19) 0.164(8) 0.065(6) 0.035(5) 0.008(9) -0.135(13)
C49A 0.104(10) 0.090(4) 0.102(5) 0.015(4) 0.065(6) -0.002(5)
C41B 0.039(6) 0.052(2) 0.048(3) -0.0011(18) 0.012(4) -0.001(3)
C42B 0.065(13) 0.090(13) 0.110(18) 0.042(11) 0.045(14) 0.013(9)
C43B 0.078(14) 0.072(11) 0.100(13) 0.019(9) 0.052(12) 0.022(10)
C44B 0.12(2) 0.059(12) 0.081(13) -0.013(9) 0.081(16) -0.016(12)
C45B 0.077(12) 0.071(9) 0.053(8) 0.015(6) 0.045(8) 0.036(9)
C46B 0.054(10) 0.065(11) 0.057(9) 0.002(8) 0.031(8) 0.004(8)
C47B 0.139(17) 0.053(8) 0.077(10) 0.013(6) 0.069(12) 0.004(9)
C48B 0.271(19) 0.164(8) 0.065(6) 0.035(5) 0.008(9) -0.135(13)
C49B 0.104(10) 0.090(4) 0.102(5) 0.015(4) 0.065(6) -0.002(5)
C51 0.0433(16) 0.0499(18) 0.0399(16) 0.0034(14) 0.0119(14) 0.0030(14)
C52 0.0511(19) 0.057(2) 0.053(2) -0.0098(16) 0.0241(16) -0.0036(16)
C53 0.058(2) 0.060(2) 0.055(2) -0.0099(17) 0.0251(17) -0.0116(17)
C54 0.0516(19) 0.067(2) 0.0409(18) 0.0006(16) 0.0193(15) -0.0008(16)
C55 0.064(2) 0.065(2) 0.054(2) -0.0123(17) 0.0281(18) -0.0002(18)
C56 0.054(2) 0.057(2) 0.052(2) -0.0116(16) 0.0189(17) -0.0068(16)
C57 0.068(2) 0.080(3) 0.061(2) -0.010(2) 0.035(2) -0.007(2)
C58 0.107(4) 0.099(4) 0.116(4) 0.015(3) 0.073(4) -0.007(3)
C59 0.059(2) 0.107(4) 0.085(3) -0.007(3) 0.036(2) -0.001(2)
C61 0.0415(17) 0.053(2) 0.075(2) -0.0057(18) 0.0256(17) -0.0011(15)
C62 0.045(2) 0.083(3) 0.096(3) -0.025(3) 0.005(2) 0.008(2)
C63 0.051(2) 0.080(3) 0.132(5) -0.019(3) 0.020(3) 0.020(2)
C64 0.063(2) 0.070(3) 0.095(3) -0.015(2) 0.040(2) -0.001(2)
C65 0.067(2) 0.074(3) 0.065(2) -0.008(2) 0.035(2) 0.000(2)
C66 0.062(2) 0.067(2) 0.057(2) 0.0035(18) 0.0288(19) 0.0074(18)
C67 0.091(4) 0.082(3) 0.118(4) -0.024(3) 0.052(3) 0.009(3)
C68 0.117(5) 0.075(4) 0.159(6) -0.031(4) 0.059(5) 0.005(3)
C69 0.163(7) 0.141(6) 0.218(9) -0.072(6) 0.139(7) -0.017(5)

loop_
_atom_type_symbol
_atom_type_description
_atom_type_scat_dispersion_real
_atom_type_scat_dispersion_imag
_atom_type_scat_source
C C 0.0181 0.0091 'International Tables Vol C Tables 4.2.6.8 and 6.1.1.4'
H H 0.0000 0.0000 'International Tables Vol C Tables 4.2.6.8 and 6.1.1.4'
N N 0.0311 0.0180 'International Tables Vol C Tables 4.2.6.8 and 6.1.1.4'
Si Si 0.2541 0.3302 'International Tables Vol C Tables 4.2.6.8 and 6.1.1.4'
Ge Ge -1.0885 0.8855 'International Tables Vol C Tables 4.2.6.8 and 6.1.1.4'

loop_
_geom_angle_atom_site_label_1
_geom_angle_atom_site_label_2
_geom_angle_atom_site_label_3
_geom_angle
N1 Ge N2 101.46(13)
N1 Si1 C2 111.55(19)
N1 Si1 C1 111.00(19)
C2 Si1 C1 108.1(2)
N1 Si1 Si2 99.30(11)
C2 Si1 Si2 113.05(17)
C1 Si1 Si2 113.74(18)
N2 Si2 C3 113.1(2)
N2 Si2 C4 110.5(2)
C3 Si2 C4 107.7(3)
N2 Si2 Si1 99.53(11)
C3 Si2 Si1 112.64(19)
C4 Si2 Si1 113.32(19)
N1 Si3 C11 116.01(16)
N1 Si3 C31A 110.3(3)
C11 Si3 C31A 103.4(3)
N1 Si3 C21A 106.9(5)
C11 Si3 C21A 105.8(5)
C31A Si3 C21A 114.6(6)
N1 Si3 C31B 103.7(3)
C11 Si3 C31B 110.6(5)
N1 Si3 C21B 110.6(6)
C11 Si3 C21B 105.0(6)
C31B Si3 C21B 111.0(7)
N2 Si4 C41B 111.2(11)
N2 Si4 C51 106.61(15)
C41B Si4 C51 114.3(8)
N2 Si4 C61 110.09(16)
C41B Si4 C61 105.8(10)
C51 Si4 C61 108.76(16)
N2 Si4 C41A 116.5(5)
C51 Si4 C41A 107.1(4)
C61 Si4 C41A 107.6(5)
Si3 N1 Si1 129.46(18)
Si3 N1 Ge 110.55(15)
Si1 N1 Ge 119.99(17)
Si4 N2 Si2 130.37(19)
Si4 N2 Ge 110.07(15)
Si2 N2 Ge 119.56(17)
C16 C11 C12 115.9(3)
C16 C11 Si3 122.1(3)
C12 C11 Si3 121.4(3)
C13 C12 C11 121.7(4)
C14 C13 C12 121.3(4)
C15 C14 C13 118.0(4)
C15 C14 C17 118.6(5)
C13 C14 C17 123.3(5)
C14 C15 C16 120.7(5)
C15 C16 C11 122.4(4)
C18 C17 C19 118.8(7)
C18 C17 C14 116.0(6)
C19 C17 C14 111.6(6)
C22A C21A C26A 120.0
C22A C21A Si3 120.4(8)
C26A C21A Si3 119.6(8)
C21A C22A C23A 120.0
C22A C23A C24A 120.0
C23A C24A C25A 120.0
C23A C24A C27A 116.2(9)
C25A C24A C27A 123.6(9)
C26A C25A C24A 120.0
C25A C26A C21A 120.0
C29A C27A C28A 110.6(16)
C29A C27A C24A 113.8(15)
C28A C27A C24A 107.1(18)
C22B C21B C26B 120.0
C22B C21B Si3 118.9(10)
C26B C21B Si3 120.7(10)
C23B C22B C21B 120.0
C24B C23B C22B 120.0
C23B C24B C25B 120.0
C23B C24B C27B 124.5(11)
C25B C24B C27B 115.3(11)
C26B C25B C24B 120.0
C25B C26B C21B 120.0
C29B C27B C28B 109.4(6)
C29B C27B C24B 104.4(18)
C28B C27B C24B 114(2)
C32A C31A C36A 113.5(6)
C32A C31A Si3 128.3(7)
C36A C31A Si3 118.2(6)
C33A C32A C31A 122.8(8)
C32A C33A C34A 121.9(8)
C35A C34A C33A 115.8(7)
C35A C34A C37 121.4(8)
C33A C34A C37 122.6(9)
C34A C35A C36A 122.6(7)
C35A C36A C31A 123.4(7)
C32B C31B C36B 120.0
C32B C31B Si3 116.2(5)
C36B C31B Si3 123.5(5)
C31B C32B C33B 120.0
C32B C33B C34B 120.0
C35B C34B C33B 120.0
C35B C34B C37 119.6(6)
C33B C34B C37 120.3(6)
C34B C35B C36B 120.0
C35B C36B C31B 120.0
C34A C37 C39 114.8(5)
C34A C37 C38 108.9(6)
C39 C37 C38 109.5(5)
C39 C37 C34B 107.1(6)
C38 C37 C34B 115.5(8)
C42A C41A C46A 120.0
C42A C41A Si4 119.7(6)
C46A C41A Si4 120.3(6)
C43A C42A C41A 120.0
C42A C43A C44A 120.0
C43A C44A C45A 120.0
C43A C44A C47A 121.8(7)
C45A C44A C47A 118.2(7)
C46A C45A C44A 120.0
C45A C46A C41A 120.0
C49A C47A C48A 104.2(9)
C49A C47A C44A 112.0(9)
C48A C47A C44A 111.7(12)
C42B C41B C46B 120.0
C42B C41B Si4 118.2(14)
C46B C41B Si4 121.1(13)
C43B C42B C41B 120.0
C44B C43B C42B 120.0
C43B C44B C45B 120.0
C43B C44B C47B 121.8(12)
C45B C44B C47B 118.2(12)
C46B C45B C44B 120.0
C45B C46B C41B 120.0
C49B C47B C48B 109.4(6)
C49B C47B C44B 111.0(17)
C48B C47B C44B 109.5(19)
C56 C51 C52 116.1(3)
C56 C51 Si4 121.8(3)
C52 C51 Si4 122.1(3)
C53 C52 C51 121.8(3)
C54 C53 C52 121.2(3)
C53 C54 C55 117.2(3)
C53 C54 C57 121.3(3)
C55 C54 C57 121.5(3)
C56 C55 C54 121.6(3)
C55 C56 C51 122.1(3)
C54 C57 C58 113.9(4)
C54 C57 C59 110.6(3)
C58 C57 C59 108.6(4)
C62 C61 C66 116.4(4)
C62 C61 Si4 122.8(3)
C66 C61 Si4 120.7(3)
C63 C62 C61 121.0(4)
C64 C63 C62 121.7(4)
C65 C64 C63 118.0(4)
C65 C64 C67 120.5(5)
C63 C64 C67 121.5(5)
C64 C65 C66 121.0(4)
C65 C66 C61 121.9(4)
C69 C67 C68 112.9(6)
C69 C67 C64 110.4(5)
C68 C67 C64 111.4(5)

loop_
_geom_bond_atom_site_label_1
_geom_bond_atom_site_label_2
_geom_bond_distance
Ge N1 1.875(3)
Ge N2 1.886(3)
Si1 N1 1.744(3)
Si1 C2 1.864(4)
Si1 C1 1.876(5)
Si1 Si2 2.3400(15)
Si2 N2 1.745(3)
Si2 C3 1.859(5)
Si2 C4 1.864(5)
Si3 N1 1.732(3)
Si3 C11 1.871(4)
Si3 C31A 1.878(7)
Si3 C21A 1.899(11)
Si3 C31B 1.904(7)
Si3 C21B 1.917(14)
Si4 N2 1.737(3)
Si4 C41B 1.854(16)
Si4 C51 1.879(3)
Si4 C61 1.880(4)
Si4 C41A 1.929(7)
C11 C16 1.390(6)
C11 C12 1.391(5)
C12 C13 1.385(5)
C13 C14 1.379(7)
C14 C15 1.369(7)
C14 C17 1.532(7)
C15 C16 1.388(7)
C17 C18 1.417(9)
C17 C19 1.453(10)
C21A C22A 1.3900
C21A C26A 1.3900
C22A C23A 1.3900
C23A C24A 1.3900
C24A C25A 1.3900
C24A C27A 1.599(14)
C25A C26A 1.3900
C27A C29A 1.52(3)
C27A C28A 1.54(2)
C21B C22B 1.3900
C21B C26B 1.3900
C22B C23B 1.3900
C23B C24B 1.3900
C24B C25B 1.3900
C24B C27B 1.527(17)
C25B C26B 1.3900
C27B C29B 1.509(7)
C27B C28B 1.516(8)
C31A C32A 1.394(12)
C31A C36A 1.395(11)
C32A C33A 1.379(12)
C33A C34A 1.394(13)
C34A C35A 1.350(12)
C34A C37 1.496(9)
C35A C36A 1.376(9)
C31B C32B 1.3900
C31B C36B 1.3900
C32B C33B 1.3900
C33B C34B 1.3900
C34B C35B 1.3900
C34B C37 1.565(8)
C35B C36B 1.3900
C37 C39 1.509(7)
C37 C38 1.516(7)
C41A C42A 1.3900
C41A C46A 1.3900
C42A C43A 1.3900
C43A C44A 1.3900
C44A C45A 1.3900
C44A C47A 1.568(12)
C45A C46A 1.3900
C47A C49A 1.540(13)
C47A C48A 1.54(2)
C41B C42B 1.3900
C41B C46B 1.3900
C42B C43B 1.3900
C43B C44B 1.3900
C44B C45B 1.3900
C44B C47B 1.58(2)
C45B C46B 1.3900
C47B C49B 1.509(7)
C47B C48B 1.516(8)
C51 C56 1.390(5)
C51 C52 1.396(5)
C52 C53 1.391(5)
C53 C54 1.382(5)
C54 C55 1.386(5)
C54 C57 1.510(5)
C55 C56 1.376(5)
C57 C58 1.514(7)
C57 C59 1.518(6)
C61 C62 1.396(6)
C61 C66 1.404(6)
C62 C63 1.388(7)
C63 C64 1.382(7)
C64 C65 1.373(6)
C64 C67 1.529(6)
C65 C66 1.383(6)
C67 C69 1.490(8)
C67 C68 1.504(9)

loop_
_geom_torsion_atom_site_label_1
_geom_torsion_atom_site_label_2
_geom_torsion_atom_site_label_3
_geom_torsion_atom_site_label_4
_geom_torsion
N1 Si1 Si2 N2 1.74(16)
C2 Si1 Si2 N2 120.0(2)
C1 Si1 Si2 N2 -116.2(2)
N1 Si1 Si2 C3 -118.4(2)
C2 Si1 Si2 C3 -0.1(3)
C1 Si1 Si2 C3 123.7(3)
N1 Si1 Si2 C4 119.0(2)
C2 Si1 Si2 C4 -122.7(3)
C1 Si1 Si2 C4 1.1(3)
C11 Si3 N1 Si1 4.5(3)
C31A Si3 N1 Si1 121.6(4)
C21A Si3 N1 Si1 -113.2(5)
C31B Si3 N1 Si1 126.0(6)
C21B Si3 N1 Si1 -115.0(6)
C11 Si3 N1 Ge -174.83(15)
C31A Si3 N1 Ge -57.7(4)
C21A Si3 N1 Ge 67.5(5)
C31B Si3 N1 Ge -53.3(5)
C21B Si3 N1 Ge 65.7(6)
C2 Si1 N1 Si3 57.5(3)
C1 Si1 N1 Si3 -63.1(3)
Si2 Si1 N1 Si3 176.9(2)
C2 Si1 N1 Ge -123.3(2)
C1 Si1 N1 Ge 116.1(2)
Si2 Si1 N1 Ge -3.86(19)
N2 Ge N1 Si3 -176.23(16)
N2 Ge N1 Si1 4.4(2)
C41B Si4 N2 Si2 -7.3(9)
C51 Si4 N2 Si2 -132.6(2)
C61 Si4 N2 Si2 109.6(3)
C41A Si4 N2 Si2 -13.2(5)
C41B Si4 N2 Ge 172.3(9)
C51 Si4 N2 Ge 47.0(2)
C61 Si4 N2 Ge -70.8(2)
C41A Si4 N2 Ge 166.4(4)
C3 Si2 N2 Si4 -59.9(3)
C4 Si2 N2 Si4 60.9(3)
Si1 Si2 N2 Si4 -179.7(2)
C3 Si2 N2 Ge 120.5(3)
C4 Si2 N2 Ge -118.7(3)
Si1 Si2 N2 Ge 0.7(2)
N1 Ge N2 Si4 177.54(16)
N1 Ge N2 Si2 -2.8(2)
N1 Si3 C11 C16 101.5(4)
C31A Si3 C11 C16 -19.4(5)
C21A Si3 C11 C16 -140.3(6)
C31B Si3 C11 C16 -16.2(6)
C21B Si3 C11 C16 -136.1(7)
N1 Si3 C11 C12 -87.6(3)
C31A Si3 C11 C12 151.4(4)
C21A Si3 C11 C12 30.6(6)
C31B Si3 C11 C12 154.7(5)
C21B Si3 C11 C12 34.8(6)
C16 C11 C12 C13 -0.6(6)
Si3 C11 C12 C13 -172.0(3)
C11 C12 C13 C14 0.7(6)
C12 C13 C14 C15 0.4(8)
C12 C13 C14 C17 177.4(5)
C13 C14 C15 C16 -1.4(9)
C17 C14 C15 C16 -178.6(6)
C14 C15 C16 C11 1.5(10)
C12 C11 C16 C15 -0.4(7)
Si3 C11 C16 C15 170.9(5)
C15 C14 C17 C18 -156.8(7)
C13 C14 C17 C18 26.2(10)
C15 C14 C17 C19 62.9(10)
C13 C14 C17 C19 -114.1(8)
N1 Si3 C21A C22A -0.5(7)
C11 Si3 C21A C22A -124.7(6)
C31A Si3 C21A C22A 122.1(6)
N1 Si3 C21A C26A 178.1(6)
C11 Si3 C21A C26A 53.9(8)
C31A Si3 C21A C26A -59.3(8)
C26A C21A C22A C23A 0.0
Si3 C21A C22A C23A 178.6(10)
C21A C22A C23A C24A 0.0
C22A C23A C24A C25A 0.0
C22A C23A C24A C27A 175.5(11)
C23A C24A C25A C26A 0.0
C27A C24A C25A C26A -175.1(12)
C24A C25A C26A C21A 0.0
C22A C21A C26A C25A 0.0
Si3 C21A C26A C25A -178.6(10)
C23A C24A C27A C29A -141.0(12)
C25A C24A C27A C29A 34.3(15)
C23A C24A C27A C28A 96.4(14)
C25A C24A C27A C28A -88.3(13)
N1 Si3 C21B C22B 19.1(9)
C11 Si3 C21B C22B -106.8(8)
C31B Si3 C21B C22B 133.6(7)
N1 Si3 C21B C26B -167.4(7)
C11 Si3 C21B C26B 66.7(9)
C31B Si3 C21B C26B -52.9(10)
C26B C21B C22B C23B 0.0
Si3 C21B C22B C23B 173.6(12)
C21B C22B C23B C24B 0.0
C22B C23B C24B C25B 0.0
C22B C23B C24B C27B -174.3(14)
C23B C24B C25B C26B 0.0
C27B C24B C25B C26B 174.8(12)
C24B C25B C26B C21B 0.0
C22B C21B C26B C25B 0.0
Si3 C21B C26B C25B -173.4(12)
C23B C24B C27B C29B -101.8(19)
C25B C24B C27B C29B 83.7(18)
C23B C24B C27B C28B 17(2)
C25B C24B C27B C28B -157.2(16)
N1 Si3 C31A C32A 141.0(8)
C11 Si3 C31A C32A -94.3(10)
C21A Si3 C31A C32A 20.3(11)
N1 Si3 C31A C36A -36.6(10)
C11 Si3 C31A C36A 88.1(9)
C21A Si3 C31A C36A -157.3(9)
C36A C31A C32A C33A -0.4(15)
Si3 C31A C32A C33A -178.0(7)
C31A C32A C33A C34A -0.3(16)
C32A C33A C34A C35A -0.6(17)
C32A C33A C34A C37 174.6(7)
C33A C34A C35A C36A 2.2(18)
C37 C34A C35A C36A -173.1(8)
C34A C35A C36A C31A -3.0(18)
C32A C31A C36A C35A 1.9(16)
Si3 C31A C36A C35A 179.9(7)
N1 Si3 C31B C32B -173.6(6)
C11 Si3 C31B C32B -48.6(8)
C21B Si3 C31B C32B 67.6(10)
N1 Si3 C31B C36B 0.0(9)
C11 Si3 C31B C36B 125.0(7)
C21B Si3 C31B C36B -118.8(10)
C36B C31B C32B C33B 0.0
Si3 C31B C32B C33B 173.9(12)
C31B C32B C33B C34B 0.0
C32B C33B C34B C35B 0.0
C32B C33B C34B C37 -175.0(15)
C33B C34B C35B C36B 0.0
C37 C34B C35B C36B 175.0(15)
C34B C35B C36B C31B 0.0
C32B C31B C36B C35B 0.0
Si3 C31B C36B C35B -173.4(13)
C35A C34A C37 C39 70.2(13)
C33A C34A C37 C39 -104.7(10)
C35A C34A C37 C38 -52.9(12)
C33A C34A C37 C38 132.2(10)
C35B C34B C37 C39 33.2(11)
C33B C34B C37 C39 -151.8(7)
C35B C34B C37 C38 -89.0(10)
C33B C34B C37 C38 86.0(9)
N2 Si4 C41A C42A 81.2(8)
C51 Si4 C41A C42A -159.6(6)
C61 Si4 C41A C42A -42.9(9)
N2 Si4 C41A C46A -99.7(6)
C51 Si4 C41A C46A 19.4(7)
C61 Si4 C41A C46A 136.2(6)
C46A C41A C42A C43A 0.0
Si4 C41A C42A C43A 179.0(11)
C41A C42A C43A C44A 0.0
C42A C43A C44A C45A 0.0
C42A C43A C44A C47A -179.0(9)
C43A C44A C45A C46A 0.0
C47A C44A C45A C46A 179.0(9)
C44A C45A C46A C41A 0.0
C42A C41A C46A C45A 0.0
Si4 C41A C46A C45A -179.0(11)
C43A C44A C47A C49A -58.9(11)
C45A C44A C47A C49A 122.1(9)
C43A C44A C47A C48A 57.6(12)
C45A C44A C47A C48A -121.4(12)
N2 Si4 C41B C42B 79.0(15)
C51 Si4 C41B C42B -160.2(11)
C61 Si4 C41B C42B -40.5(16)
N2 Si4 C41B C46B -110.6(13)
C51 Si4 C41B C46B 10.2(18)
C61 Si4 C41B C46B 129.9(13)
C46B C41B C42B C43B 0.0
Si4 C41B C42B C43B 170(2)
C41B C42B C43B C44B 0.0
C42B C43B C44B C45B 0.0
C42B C43B C44B C47B 178.2(18)
C43B C44B C45B C46B 0.0
C47B C44B C45B C46B -178.3(18)
C44B C45B C46B C41B 0.0
C42B C41B C46B C45B 0.0
Si4 C41B C46B C45B -170(2)
C43B C44B C47B C49B -113.3(18)
C45B C44B C47B C49B 65(2)
C43B C44B C47B C48B 126(2)
C45B C44B C47B C48B -56(2)
N2 Si4 C51 C56 52.5(3)
C41B Si4 C51 C56 -70.9(12)
C61 Si4 C51 C56 171.2(3)
C41A Si4 C51 C56 -72.9(6)
N2 Si4 C51 C52 -123.8(3)
C41B Si4 C51 C52 112.9(12)
C61 Si4 C51 C52 -5.1(3)
C41A Si4 C51 C52 110.9(6)
C56 C51 C52 C53 -1.1(5)
Si4 C51 C52 C53 175.4(3)
C51 C52 C53 C54 2.6(6)
C52 C53 C54 C55 -1.9(6)
C52 C53 C54 C57 176.5(4)
C53 C54 C55 C56 0.0(6)
C57 C54 C55 C56 -178.5(4)
C54 C55 C56 C51 1.5(6)
C52 C51 C56 C55 -0.9(5)
Si4 C51 C56 C55 -177.4(3)
C53 C54 C57 C58 42.5(6)
C55 C54 C57 C58 -139.1(4)
C53 C54 C57 C59 -80.1(5)
C55 C54 C57 C59 98.3(5)
N2 Si4 C61 C62 7.3(4)
C41B Si4 C61 C62 127.5(10)
C51 Si4 C61 C62 -109.2(4)
C41A Si4 C61 C62 135.2(6)
N2 Si4 C61 C66 -177.7(3)
C41B Si4 C61 C66 -57.4(10)
C51 Si4 C61 C66 65.8(4)
C41A Si4 C61 C66 -49.8(6)
C66 C61 C62 C63 -0.5(7)
Si4 C61 C62 C63 174.7(4)
C61 C62 C63 C64 1.5(9)
C62 C63 C64 C65 -1.8(8)
C62 C63 C64 C67 179.5(5)
C63 C64 C65 C66 1.3(7)
C67 C64 C65 C66 179.9(4)
C64 C65 C66 C61 -0.4(6)
C62 C61 C66 C65 0.0(6)
Si4 C61 C66 C65 -175.3(3)
C65 C64 C67 C69 111.7(7)
C63 C64 C67 C69 -69.6(8)
C65 C64 C67 C68 -121.9(6)
C63 C64 C67 C68 56.7(7)
